data_2202966
loop_
_publ_author_name
'Oku, Hiroyuki'
'Yamada, Keiichi'
'Katakai, Ryoichi'

_publ_section_title
;
 N---H&#x00B7;&#x00B7;&#x00B7;O=C hydrogen bonding and
 O&#x00B7;&#x00B7;&#x00B7;O=C repulsive interactions in
 <i>tert</i>-butoxycarbonyl-<small>L</small>-leucyl-<small>L</small>-alanine
 ethyl ester (Boc-<small>L</small>-Leu-<small>L</small>-Ala-OEt)
;
_journal_issue 10
_journal_name_full 'Acta Crystallographica Section E'
_journal_page_first o1581
_journal_page_last o1583
_journal_paper_doi 10.1107/S1600536803020889
_journal_volume 59
_journal_year 2003
_chemical_formula_iupac 'C16 H30 N2 O5'
_chemical_formula_moiety 'C16 H30 N2 O5'
_chemical_formula_sum 'C16 H30 N2 O5'
_chemical_formula_weight 330.42
_chemical_melting_point 391
_chemical_name_systematic
;
tert-butoxycarbonyl-L-leucyl-L-alanine ethyl ester
;
_space_group_IT_number 19
_symmetry_cell_setting orthorhombic
_symmetry_space_group_name_Hall 'P 2ac 2ab'
_symmetry_space_group_name_H-M 'P 21 21 21'
_cell_angle_alpha 90
_cell_angle_beta 90
_cell_angle_gamma 90
_cell_formula_units_Z 12
_cell_length_a 11.322(6)
_cell_length_b 19.903(9)
_cell_length_c 25.828(16)
_cell_measurement_reflns_used 11533
_cell_measurement_temperature 173.1
_cell_measurement_theta_max 67.8
_cell_measurement_theta_min 5.6
_cell_volume 5820(5)
_computing_cell_refinement RAPID-AUTO
_computing_data_collection 'RAPID-AUTO (Rigaku/MSC and Rigaku, 2003)'
_computing_data_reduction 'CrystalStructure (Rigaku/MSC and Rigaku, 2003)'
_computing_molecular_graphics 'ORTEP (Johnson, 1965)'
_computing_publication_material CrystalStructure
_computing_structure_refinement 'CRYSTALS (Watkin et al., 1996)'
_computing_structure_solution 'SIR2002 (Burla et al., 2003)'
_diffrn_detector_area_resol_mean 10.00
_diffrn_measured_fraction_theta_full 0.9958
_diffrn_measured_fraction_theta_max 0.9958
_diffrn_measurement_device_type 'Rigaku R-AXIS RAPID'
_diffrn_measurement_method \w
_diffrn_radiation_type 'Cu K\a'
_diffrn_radiation_wavelength 1.54180
_diffrn_reflns_av_R_equivalents 0.056
_diffrn_reflns_limit_h_max 13
_diffrn_reflns_limit_h_min -13
_diffrn_reflns_limit_k_max 23
_diffrn_reflns_limit_k_min -23
_diffrn_reflns_limit_l_max 31
_diffrn_reflns_limit_l_min -30
_diffrn_reflns_number 105756
_diffrn_reflns_theta_full 68.25
_diffrn_reflns_theta_max 68.25
_exptl_absorpt_coefficient_mu 0.685
_exptl_absorpt_correction_T_max 0.872
_exptl_absorpt_correction_T_min 0.848
_exptl_absorpt_correction_type refdelf
_exptl_absorpt_process_details '(DIFABS; Walker & Stuart, 1983)'
_exptl_crystal_colour colorless
_exptl_crystal_density_diffrn 1.131
_exptl_crystal_density_method 'not measured'
_exptl_crystal_description platelet
_exptl_crystal_F_000 2160.00
_exptl_crystal_size_max 0.30
_exptl_crystal_size_mid 0.20
_exptl_crystal_size_min 0.20
_refine_diff_density_max 0.58
_refine_diff_density_min -0.38
_refine_ls_extinction_method none
_refine_ls_goodness_of_fit_ref 1.431
_refine_ls_hydrogen_treatment refall
_refine_ls_number_parameters 552
_refine_ls_number_reflns 5906
_refine_ls_R_factor_gt 0.0670
_refine_ls_shift/su_max 0.0060
_refine_ls_structure_factor_coef Fsqd
_refine_ls_weighting_details 'w = 1/[0.001Fo^2^ + 3\s(Fo^2^) + 0.5]/(4Fo^2^)'
_refine_ls_weighting_scheme calc
_refine_ls_wR_factor_ref 0.1590
_reflns_number_gt 4827
_reflns_number_total 5906
_reflns_threshold_expression F^2^>2\s(F^2^)
_cod_data_source_file wn6186.cif
_cod_data_source_block I
_cod_database_code 2202966
_cod_database_fobs_code 2202966

loop_
_symmetry_equiv_pos_as_xyz
x,y,z
x+1/2,-y+1/2,-z
-x,y+1/2,-z+1/2
-x+1/2,-y,z+1/2

loop_
_atom_site_label
_atom_site_fract_x
_atom_site_fract_y
_atom_site_fract_z
_atom_site_U_iso_or_equiv
_atom_site_adp_type
_atom_site_calc_flag
_atom_site_refinement_flags
_atom_site_occupancy
_atom_site_disorder_assembly
_atom_site_disorder_group
_atom_site_type_symbol
O(111) 0.1269(3) 0.57950(10) 0.09460(10) 0.0520(10) Uani d . 1.00 . . O
O(112) 0.1503(3) 0.5494(2) 0.01120(10) 0.0550(10) Uani d . 1.00 . . O
O(121) 0.2824(3) 0.34920(10) 0.08970(10) 0.0419(9) Uani d . 1.00 . . O
O(131) 0.4573(3) 0.2560(2) 0.01990(10) 0.0540(10) Uani d . 1.00 . . O
O(141) 0.3268(3) 0.17650(10) 0.04070(10) 0.0530(10) Uani d . 1.00 . . O
O(211) 0.0722(3) 0.3977(2) 0.19050(10) 0.0480(10) Uani d . 1.00 . . O
O(212) 0.1607(3) 0.4480(2) 0.25850(10) 0.0480(10) Uani d . 1.00 . . O
O(221) 0.3563(3) 0.5180(2) 0.17470(10) 0.0460(10) Uani d . 1.00 . . O
O(231) 0.6439(4) 0.5417(2) 0.1677(2) 0.0830(10) Uani d . 1.00 . . O
O(241) 0.5542(4) 0.6412(2) 0.15940(10) 0.0680(10) Uani d . 1.00 . . O
O(311) 0.5899(3) 0.4289(2) 0.41720(10) 0.0470(10) Uani d . 1.00 . . O
O(312) 0.5263(3) 0.4389(2) 0.33490(10) 0.0480(10) Uani d . 1.00 . . O
O(321) 0.2847(3) 0.58140(10) 0.40580(10) 0.0480(10) Uani d . 1.00 . . O
O(331) -0.0019(4) 0.5915(2) 0.3486(2) 0.0730(10) Uani d . 1.00 . . O
O(341) 0.0409(3) 0.7010(2) 0.34920(10) 0.0630(10) Uani d . 1.00 . . O
N(121) 0.2356(4) 0.4916(2) 0.07560(10) 0.0400(10) Uani d . 1.00 . . N
N(131) 0.2691(3) 0.3447(2) 0.00360(10) 0.0350(10) Uani d . 1.00 . . N
N(221) 0.2644(3) 0.3928(2) 0.19760(10) 0.0360(10) Uani d . 1.00 . . N
N(231) 0.4733(4) 0.5146(2) 0.24420(10) 0.0470(10) Uani d . 1.00 . . N
N(321) 0.4070(3) 0.4581(2) 0.40330(10) 0.0350(10) Uani d . 1.00 . . N
N(331) 0.2293(4) 0.5626(2) 0.32400(10) 0.0440(10) Uani d . 1.00 . . N
C(111) 0.0580(5) 0.6387(3) 0.0827(2) 0.056(2) Uani d . 1.00 . . C
C(112) -0.0554(6) 0.6180(3) 0.0585(3) 0.080(2) Uiso d . 1.00 . . C
C(113) 0.1263(6) 0.6870(3) 0.0493(3) 0.084(2) Uiso d . 1.00 . . C
C(114) 0.0355(6) 0.6683(3) 0.1353(2) 0.069(2) Uiso d . 1.00 . . C
C(115) 0.1702(4) 0.5407(2) 0.0568(2) 0.0380(10) Uani d . 1.00 . . C
C(121) 0.3116(4) 0.4522(2) 0.0427(2) 0.0360(10) Uani d . 1.00 . . C
C(122) 0.2848(4) 0.3772(2) 0.04800(10) 0.0320(10) Uani d . 1.00 . . C
C(123) 0.4393(4) 0.4668(2) 0.0563(2) 0.0400(10) Uiso d . 1.00 . . C
C(124) 0.5323(4) 0.4251(2) 0.0308(2) 0.0460(10) Uiso d . 1.00 . . C
C(125) 0.6507(5) 0.4419(3) 0.0542(2) 0.0620(10) Uiso d . 1.00 . . C
C(126) 0.5341(6) 0.4334(3) -0.0274(2) 0.068(2) Uiso d . 1.00 . . C
C(131) 0.2533(4) 0.2731(2) 0.0021(2) 0.0360(10) Uani d . 1.00 . . C
C(132) 0.3580(4) 0.2370(2) 0.0225(2) 0.0410(10) Uani d . 1.00 . . C
C(133) 0.2327(5) 0.2515(2) -0.0532(2) 0.0470(10) Uiso d . 1.00 . . C
C(141) 0.4238(6) 0.1317(3) 0.0539(2) 0.067(2) Uiso d . 1.00 . . C
C(142) 0.4703(7) 0.0964(3) 0.0088(2) 0.080(2) Uiso d . 1.00 . . C
C(211) -0.0469(5) 0.4179(3) 0.2029(2) 0.054(2) Uani d . 1.00 . . C
C(212) -0.1174(6) 0.3915(3) 0.1597(2) 0.082(2) Uiso d . 1.00 . . C
C(213) -0.0538(8) 0.4933(3) 0.2044(3) 0.101(2) Uiso d . 1.00 . . C
C(214) -0.0837(7) 0.3861(4) 0.2522(3) 0.099(2) Uiso d . 1.00 . . C
C(215) 0.1657(4) 0.4165(2) 0.2187(2) 0.0390(10) Uani d . 1.00 . . C
C(221) 0.3768(4) 0.4126(2) 0.2184(2) 0.0370(10) Uani d . 1.00 . . C
C(222) 0.3985(4) 0.4860(2) 0.2105(2) 0.0380(10) Uani d . 1.00 . . C
C(223) 0.4744(4) 0.3723(2) 0.1926(2) 0.0380(10) Uiso d . 1.00 . . C
C(224) 0.4786(4) 0.2985(2) 0.2060(2) 0.0420(10) Uiso d . 1.00 . . C
C(225) 0.5281(6) 0.2869(3) 0.2593(2) 0.069(2) Uiso d . 1.00 . . C
C(226) 0.5526(6) 0.2617(3) 0.1675(2) 0.071(2) Uiso d . 1.00 . . C
C(231) 0.5181(5) 0.5811(2) 0.2354(2) 0.0480(10) Uiso d . 1.00 . . C
C(232) 0.5797(5) 0.5847(3) 0.1845(2) 0.0550(10) Uiso d . 1.00 . . C
C(233) 0.6012(6) 0.6002(3) 0.2780(2) 0.076(2) Uiso d . 1.00 . . C
C(241) 0.6105(7) 0.6499(4) 0.1097(3) 0.088(2) Uiso d . 1.00 . . C
C(242) 0.5477(9) 0.7042(4) 0.0830(3) 0.130(3) Uiso d . 1.00 . . C
C(311) 0.7115(4) 0.4116(3) 0.4028(2) 0.0480(10) Uani d . 1.00 . . C
C(312) 0.7685(6) 0.4691(3) 0.3755(2) 0.070(2) Uiso d . 1.00 . . C
C(313) 0.7167(6) 0.3481(3) 0.3717(2) 0.070(2) Uiso d . 1.00 . . C
C(314) 0.7667(6) 0.4007(3) 0.4555(2) 0.072(2) Uiso d . 1.00 . . C
C(315) 0.5084(4) 0.4417(2) 0.3810(2) 0.0380(10) Uani d . 1.00 . . C
C(321) 0.3002(4) 0.4690(2) 0.3736(2) 0.0350(10) Uani d . 1.00 . . C
C(322) 0.2727(4) 0.5430(2) 0.3696(2) 0.0350(10) Uani d . 1.00 . . C
C(323) 0.1966(4) 0.4342(2) 0.3993(2) 0.0440(10) Uiso d . 1.00 . . C
C(324) 0.2106(5) 0.3582(2) 0.4049(2) 0.0530(10) Uiso d . 1.00 . . C
C(325) 0.2097(6) 0.3235(3) 0.3540(2) 0.082(2) Uiso d . 1.00 . . C
C(326) 0.1168(6) 0.3322(3) 0.4402(3) 0.082(2) Uiso d . 1.00 . . C
C(331) 0.1822(5) 0.6287(2) 0.3164(2) 0.0440(10) Uani d . 1.00 . . C
C(332) 0.0646(5) 0.6365(3) 0.3405(2) 0.048(2) Uani d . 1.00 . . C
C(333) 0.1778(6) 0.6455(3) 0.2598(2) 0.065(2) Uiso d . 1.00 . . C
C(341) -0.0734(6) 0.7173(3) 0.3710(3) 0.076(2) Uiso d . 1.00 . . C
C(342) -0.1610(7) 0.7183(4) 0.3312(3) 0.101(2) Uiso d . 1.00 . . C
H(1) -0.1014 0.6566 0.0505 0.097 Uiso c . 1.00 . . H
H(2) -0.0392 0.5939 0.0275 0.096 Uiso c . 1.00 . . H
H(3) -0.0979 0.5900 0.0817 0.096 Uiso c . 1.00 . . H
H(4) 0.1962 0.7009 0.0665 0.101 Uiso c . 1.00 . . H
H(5) 0.1465 0.6654 0.0177 0.101 Uiso c . 1.00 . . H
H(6) 0.0785 0.7252 0.0421 0.101 Uiso c . 1.00 . . H
H(7) 0.1090 0.6788 0.1510 0.083 Uiso c . 1.00 . . H
H(8) -0.0097 0.7082 0.1314 0.083 Uiso c . 1.00 . . H
H(9) -0.0064 0.6374 0.1565 0.083 Uiso c . 1.00 . . H
H(10) 0.2336 0.4825 0.1117 0.049 Uiso c . 1.00 . . H
H(11) 0.2978 0.4652 0.0078 0.043 Uiso c . 1.00 . . H
H(12) 0.4548 0.5123 0.0474 0.048 Uiso c . 1.00 . . H
H(13) 0.4476 0.4611 0.0926 0.048 Uiso c . 1.00 . . H
H(14) 0.5156 0.3793 0.0381 0.056 Uiso c . 1.00 . . H
H(15) 0.6483 0.4351 0.0906 0.074 Uiso c . 1.00 . . H
H(16) 0.7096 0.4139 0.0394 0.074 Uiso c . 1.00 . . H
H(17) 0.6690 0.4876 0.0471 0.074 Uiso c . 1.00 . . H
H(18) 0.5504 0.4790 -0.0355 0.081 Uiso c . 1.00 . . H
H(19) 0.5936 0.4055 -0.0420 0.082 Uiso c . 1.00 . . H
H(20) 0.4594 0.4213 -0.0414 0.082 Uiso c . 1.00 . . H
H(21) 0.2682 0.3696 -0.0278 0.042 Uiso c . 1.00 . . H
H(22) 0.1864 0.2612 0.0224 0.044 Uiso c . 1.00 . . H
H(23) 0.1647 0.2734 -0.0665 0.056 Uiso c . 1.00 . . H
H(24) 0.2996 0.2632 -0.0735 0.056 Uiso c . 1.00 . . H
H(25) 0.2214 0.2042 -0.0544 0.056 Uiso c . 1.00 . . H
H(26) 0.4857 0.1574 0.0689 0.081 Uiso c . 1.00 . . H
H(27) 0.3964 0.0996 0.0784 0.081 Uiso c . 1.00 . . H
H(28) 0.4085 0.0708 -0.0063 0.096 Uiso c . 1.00 . . H
H(29) 0.4988 0.1283 -0.0155 0.096 Uiso c . 1.00 . . H
H(30) 0.5329 0.0673 0.0187 0.096 Uiso c . 1.00 . . H
H(31) -0.1979 0.4030 0.1648 0.099 Uiso c . 1.00 . . H
H(32) -0.0904 0.4102 0.1280 0.099 Uiso c . 1.00 . . H
H(33) -0.1096 0.3440 0.1586 0.099 Uiso c . 1.00 . . H
H(34) -0.0019 0.5083 0.2309 0.122 Uiso c . 1.00 . . H
H(35) -0.0307 0.5125 0.1723 0.121 Uiso c . 1.00 . . H
H(36) -0.1322 0.5068 0.2124 0.122 Uiso c . 1.00 . . H
H(37) -0.1620 0.3998 0.2602 0.119 Uiso c . 1.00 . . H
H(38) -0.0809 0.3385 0.2496 0.118 Uiso c . 1.00 . . H
H(39) -0.0317 0.4006 0.2789 0.118 Uiso c . 1.00 . . H
H(40) 0.2609 0.3630 0.1689 0.044 Uiso c . 1.00 . . H
H(41) 0.3772 0.4030 0.2544 0.044 Uiso c . 1.00 . . H
H(42) 0.4643 0.3764 0.1562 0.046 Uiso c . 1.00 . . H
H(43) 0.5478 0.3916 0.2024 0.046 Uiso c . 1.00 . . H
H(44) 0.4005 0.2811 0.2048 0.051 Uiso c . 1.00 . . H
H(45) 0.5298 0.2402 0.2671 0.084 Uiso c . 1.00 . . H
H(46) 0.6060 0.3045 0.2609 0.083 Uiso c . 1.00 . . H
H(47) 0.4795 0.3094 0.2838 0.083 Uiso c . 1.00 . . H
H(48) 0.5538 0.2153 0.1761 0.085 Uiso c . 1.00 . . H
H(49) 0.5204 0.2673 0.1338 0.085 Uiso c . 1.00 . . H
H(50) 0.6308 0.2789 0.1683 0.085 Uiso c . 1.00 . . H
H(51) 0.4978 0.4905 0.2741 0.057 Uiso c . 1.00 . . H
H(52) 0.4541 0.6120 0.2352 0.057 Uiso c . 1.00 . . H
H(53) 0.6650 0.5693 0.2781 0.091 Uiso c . 1.00 . . H
H(54) 0.6306 0.6443 0.2725 0.091 Uiso c . 1.00 . . H
H(55) 0.5613 0.5985 0.3103 0.090 Uiso c . 1.00 . . H
H(56) 0.6909 0.6620 0.1147 0.106 Uiso c . 1.00 . . H
H(57) 0.6063 0.6094 0.0903 0.106 Uiso c . 1.00 . . H
H(58) 0.5524 0.7443 0.1028 0.156 Uiso c . 1.00 . . H
H(59) 0.5825 0.7113 0.0500 0.156 Uiso c . 1.00 . . H
H(60) 0.4673 0.6918 0.0788 0.156 Uiso c . 1.00 . . H
H(61) 0.8470 0.4575 0.3661 0.084 Uiso c . 1.00 . . H
H(62) 0.7248 0.4800 0.3453 0.084 Uiso c . 1.00 . . H
H(63) 0.7699 0.5067 0.3982 0.084 Uiso c . 1.00 . . H
H(64) 0.6840 0.3120 0.3911 0.083 Uiso c . 1.00 . . H
H(65) 0.6721 0.3543 0.3409 0.084 Uiso c . 1.00 . . H
H(66) 0.7962 0.3379 0.3630 0.083 Uiso c . 1.00 . . H
H(67) 0.7272 0.3658 0.4737 0.086 Uiso c . 1.00 . . H
H(68) 0.8475 0.3891 0.4511 0.086 Uiso c . 1.00 . . H
H(69) 0.7609 0.4413 0.4746 0.086 Uiso c . 1.00 . . H
H(70) 0.4044 0.4633 0.4398 0.042 Uiso c . 1.00 . . H
H(71) 0.3109 0.4513 0.3398 0.042 Uiso c . 1.00 . . H
H(72) 0.1848 0.4535 0.4325 0.052 Uiso c . 1.00 . . H
H(73) 0.1284 0.4415 0.3786 0.052 Uiso c . 1.00 . . H
H(74) 0.2845 0.3504 0.4213 0.064 Uiso c . 1.00 . . H
H(75) 0.1363 0.3311 0.3371 0.099 Uiso c . 1.00 . . H
H(76) 0.2719 0.3409 0.3333 0.099 Uiso c . 1.00 . . H
H(77) 0.2209 0.2767 0.3589 0.099 Uiso c . 1.00 . . H
H(78) 0.1192 0.3541 0.4728 0.099 Uiso c . 1.00 . . H
H(79) 0.0423 0.3399 0.4244 0.099 Uiso c . 1.00 . . H
H(80) 0.1281 0.2853 0.4449 0.099 Uiso c . 1.00 . . H
H(81) 0.2290 0.5322 0.2957 0.052 Uiso c . 1.00 . . H
H(82) 0.2344 0.6597 0.3325 0.053 Uiso c . 1.00 . . H
H(83) 0.2546 0.6416 0.2453 0.078 Uiso c . 1.00 . . H
H(84) 0.1260 0.6148 0.2431 0.078 Uiso c . 1.00 . . H
H(85) 0.1496 0.6900 0.2550 0.078 Uiso c . 1.00 . . H
H(86) -0.0937 0.6847 0.3964 0.091 Uiso c . 1.00 . . H
H(87) -0.0689 0.7603 0.3867 0.091 Uiso c . 1.00 . . H
H(88) -0.2356 0.7291 0.3458 0.121 Uiso c . 1.00 . . H
H(89) -0.1408 0.7511 0.3059 0.121 Uiso c . 1.00 . . H
H(90) -0.1650 0.6753 0.3153 0.121 Uiso c . 1.00 . . H

loop_
_atom_site_aniso_label
_atom_site_aniso_U_11
_atom_site_aniso_U_22
_atom_site_aniso_U_33
_atom_site_aniso_U_12
_atom_site_aniso_U_13
_atom_site_aniso_U_23
O(111) 0.069(2) 0.049(2) 0.037(2) 0.031(2) -0.003(2) -0.007(2)
O(112) 0.066(2) 0.064(2) 0.035(2) 0.028(2) -0.011(2) -0.006(2)
O(121) 0.052(2) 0.046(2) 0.028(2) -0.001(2) 0.000(2) 0.0010(10)
O(131) 0.040(2) 0.042(2) 0.080(3) -0.005(2) -0.011(2) 0.005(2)
O(141) 0.051(2) 0.038(2) 0.069(2) -0.006(2) -0.006(2) 0.014(2)
O(211) 0.031(2) 0.071(2) 0.041(2) 0.003(2) -0.004(2) -0.018(2)
O(212) 0.047(2) 0.065(2) 0.033(2) 0.006(2) -0.001(2) -0.019(2)
O(221) 0.057(2) 0.046(2) 0.035(2) 0.002(2) -0.013(2) -0.0010(10)
O(231) 0.068(3) 0.071(3) 0.112(3) 0.009(2) 0.023(3) -0.011(2)
O(241) 0.080(3) 0.056(2) 0.068(2) -0.011(2) 0.014(2) 0.000(2)
O(311) 0.033(2) 0.073(2) 0.033(2) 0.007(2) -0.0020(10) 0.000(2)
O(312) 0.044(2) 0.075(2) 0.026(2) 0.007(2) 0.0020(10) -0.001(2)
O(321) 0.064(2) 0.044(2) 0.037(2) 0.000(2) -0.008(2) -0.010(2)
O(331) 0.060(3) 0.053(2) 0.106(3) 0.000(2) 0.019(2) 0.007(2)
O(341) 0.054(2) 0.056(2) 0.079(3) 0.010(2) 0.011(2) -0.013(2)
N(121) 0.051(2) 0.039(2) 0.031(2) 0.018(2) 0.002(2) 0.001(2)
N(131) 0.041(2) 0.034(2) 0.029(2) 0.002(2) 0.002(2) 0.002(2)
N(221) 0.031(2) 0.046(2) 0.032(2) 0.002(2) -0.001(2) -0.009(2)
N(231) 0.053(3) 0.045(2) 0.044(2) -0.001(2) -0.012(2) -0.003(2)
N(321) 0.028(2) 0.050(2) 0.028(2) 0.004(2) -0.001(2) -0.007(2)
N(331) 0.055(2) 0.043(2) 0.033(2) 0.015(2) -0.005(2) -0.006(2)
C(111) 0.070(4) 0.057(3) 0.042(3) 0.036(3) -0.004(3) -0.003(2)
C(115) 0.045(3) 0.037(2) 0.032(3) 0.006(2) -0.002(2) -0.005(2)
C(121) 0.048(3) 0.033(2) 0.028(2) 0.008(2) 0.000(2) -0.001(2)
C(122) 0.029(2) 0.042(2) 0.026(2) 0.006(2) 0.002(2) 0.001(2)
C(131) 0.030(2) 0.047(3) 0.031(2) -0.004(2) .001(2) -0.003(2)
C(132) 0.042(3) 0.038(3) 0.042(3) -0.007(2) -0.003(2) 0.000(2)
C(211) 0.038(3) 0.069(4) 0.054(3) 0.007(3) -0.004(3) -0.007(3)
C(215) 0.036(3) 0.049(3) 0.032(3) 0.002(2) -0.002(2) 0.001(2)
C(221) 0.039(3) 0.044(3) 0.027(2) 0.001(2) -0.006(2) -0.002(2)
C(222) 0.036(3) 0.044(3) 0.035(3) 0.002(2) -0.003(2) -0.007(2)
C(311) 0.034(3) 0.067(3) 0.043(3) 0.007(2) -0.003(2) -0.009(2)
C(315) 0.039(3) 0.043(3) 0.033(3) 0.002(2) -0.006(2) -0.001(2)
C(321) 0.036(3) 0.042(3) 0.026(2) 0.003(2) -0.005(2) -0.004(2)
C(322) 0.033(2) 0.042(3) 0.031(2) 0.001(2) -0.002(2) -0.004(2)
C(331) 0.051(3) 0.042(3) 0.040(3) 0.011(2) -0.010(2) 0.001(2)
C(332) 0.052(3) 0.047(3) 0.044(3) 0.006(3) -0.002(3) 0.000(2)

loop_
_atom_type_symbol
_atom_type_description
_atom_type_scat_dispersion_real
_atom_type_scat_dispersion_imag
_atom_type_scat_source
C C 0.0018 0.0009 'International Tables Vol C Tables 4.2.6.8 and 6.1.1.4'
H H 0.0000 0.0000 'International Tables Vol C Tables 4.2.6.8 and 6.1.1.4'
N N 0.0031 0.0018 'International Tables Vol C Tables 4.2.6.8 and 6.1.1.4'
O O 0.0049 0.0032 'International Tables Vol C Tables 4.2.6.8 and 6.1.1.4'

loop_
_geom_angle_atom_site_label_1
_geom_angle_atom_site_label_2
_geom_angle_atom_site_label_3
_geom_angle
_geom_angle_publ_flag
C(111) O(111) C(115) 120.9(4) no
C(132) O(141) C(141) 115.7(4) no
C(211) O(211) C(215) 122.8(4) no
C(232) O(241) C(241) 116.1(5) no
C(311) O(311) C(315) 121.1(3) no
C(332) O(341) C(341) 117.4(4) no
C(115) N(121) C(121) 121.4(4) no
C(115) N(121) H(10) 119.3 no
C(121) N(121) H(10) 119.2 no
C(122) N(131) C(131) 121.4(3) no
C(122) N(131) H(21) 119.0 no
C(131) N(131) H(21) 119.7 no
C(215) N(221) C(221) 119.6(4) no
C(215) N(221) H(40) 120.4 no
C(221) N(221) H(40) 120.0 no
C(222) N(231) C(231) 120.8(4) no
C(222) N(231) H(51) 119.7 no
C(231) N(231) H(51) 119.5 no
C(315) N(321) C(321) 122.1(4) no
C(315) N(321) H(70) 119.0 no
C(321) N(321) H(70) 118.9 no
C(322) N(331) C(331) 121.8(4) no
C(322) N(331) H(81) 119.6 no
C(331) N(331) H(81) 118.7 no
C(112) C(111) C(113) 112.2(5) no
C(112) C(111) C(114) 110.0(5) no
C(112) C(111) O(111) 109.2(4) no
C(113) C(111) C(114) 110.8(5) no
C(113) C(111) O(111) 111.4(5) no
C(114) C(111) O(111) 102.7(4) no
H(1) C(112) H(2) 109.5 no
H(1) C(112) H(3) 109.5 no
H(1) C(112) C(111) 109.9 no
H(2) C(112) H(3) 109.5 no
H(2) C(112) C(111) 109.1 no
H(3) C(112) C(111) 109.4 no
H(4) C(113) H(5) 109.5 no
H(4) C(113) H(6) 109.5 no
H(4) C(113) C(111) 110.2 no
H(5) C(113) H(6) 109.5 no
H(5) C(113) C(111) 109.0 no
H(6) C(113) C(111) 109.2 no
H(7) C(114) H(8) 109.5 no
H(7) C(114) H(9) 109.5 no
H(7) C(114) C(111) 108.9 no
H(8) C(114) H(9) 109.5 no
H(8) C(114) C(111) 108.9 no
H(9) C(114) C(111) 110.6 no
O(111) C(115) O(112) 124.0(4) no
O(111) C(115) N(121) 111.5(4) no
O(112) C(115) N(121) 124.6(4) no
C(122) C(121) C(123) 110.8(3) no
C(122) C(121) H(11) 108.5 no
C(122) C(121) N(121) 111.1(3) no
C(123) C(121) H(11) 108.9 no
C(123) C(121) N(121) 109.2(3) no
H(11) C(121) N(121) 108.3 no
O(121) C(122) N(131) 122.8(4) no
O(121) C(122) C(121) 122.1(4) no
N(131) C(122) C(121) 115.1(3) no
C(124) C(123) H(12) 107.1 no
C(124) C(123) H(13) 107.4 no
C(124) C(123) C(121) 117.6(4) no
H(12) C(123) H(13) 109.5 no
H(12) C(123) C(121) 107.7 no
H(13) C(123) C(121) 107.4 no
C(125) C(124) C(126) 111.2(4) no
C(125) C(124) H(14) 108.0 no
C(125) C(124) C(123) 109.1(4) no
C(126) C(124) H(14) 107.8 no
C(126) C(124) C(123) 112.8(4) no
H(14) C(124) C(123) 107.8 no
H(15) C(125) H(16) 109.5 no
H(15) C(125) H(17) 109.5 no
H(15) C(125) C(124) 109.8 no
H(16) C(125) H(17) 109.5 no
H(16) C(125) C(124) 109.4 no
H(17) C(125) C(124) 109.1 no
H(18) C(126) H(19) 109.5 no
H(18) C(126) H(20) 109.5 no
H(18) C(126) C(124) 108.9 no
H(19) C(126) H(20) 109.5 no
H(19) C(126) C(124) 109.8 no
H(20) C(126) C(124) 109.7 no
C(132) C(131) C(133) 108.7(4) no
C(132) C(131) H(22) 108.8 no
C(132) C(131) N(131) 111.9(4) no
C(133) C(131) H(22) 109.0 no
C(133) C(131) N(131) 109.0(4) no
H(22) C(131) N(131) 109.4 no
O(131) C(132) O(141) 123.7(4) no
O(131) C(132) C(131) 125.7(4) no
O(141) C(132) C(131) 110.4(4) no
H(23) C(133) H(24) 109.5 no
H(23) C(133) H(25) 109.5 no
H(23) C(133) C(131) 109.7 no
H(24) C(133) H(25) 109.5 no
H(24) C(133) C(131) 109.2 no
H(25) C(133) C(131) 109.5 no
C(142) C(141) H(26) 108.5 no
C(142) C(141) H(27) 109.0 no
C(142) C(141) O(141) 112.3(5) no
H(26) C(141) H(27) 109.5 no
H(26) C(141) O(141) 108.7 no
H(27) C(141) O(141) 108.8 no
H(28) C(142) H(29) 109.5 no
H(28) C(142) H(30) 109.5 no
H(28) C(142) C(141) 108.7 no
H(29) C(142) H(30) 109.5 no
H(29) C(142) C(141) 109.3 no
H(30) C(142) C(141) 110.4 no
C(212) C(211) C(213) 110.4(5) no
C(212) C(211) C(214) 110.3(5) no
C(212) C(211) O(211) 103.9(4) no
C(213) C(211) C(214) 112.9(5) no
C(213) C(211) O(211) 109.4(5) no
C(214) C(211) O(211) 109.5(5) no
H(31) C(212) H(32) 109.5 no
H(31) C(212) H(33) 109.5 no
H(31) C(212) C(211) 109.3 no
H(32) C(212) H(33) 109.5 no
H(32) C(212) C(211) 109.9 no
H(33) C(212) C(211) 109.2 no
H(34) C(213) H(35) 109.4 no
H(34) C(213) H(36) 109.4 no
H(34) C(213) C(211) 107.4 no
H(35) C(213) H(36) 109.5 no
H(35) C(213) C(211) 111.3 no
H(36) C(213) C(211) 109.6 no
H(37) C(214) H(38) 109.4 no
H(37) C(214) H(39) 109.5 no
H(37) C(214) C(211) 109.0 no
H(38) C(214) H(39) 109.5 no
H(38) C(214) C(211) 110.7 no
H(39) C(214) C(211) 108.6 no
O(211) C(215) O(212) 124.9(4) no
O(211) C(215) N(221) 110.0(4) no
O(212) C(215) N(221) 125.0(4) no
C(222) C(221) C(223) 109.7(4) no
C(222) C(221) H(41) 109.2 no
C(222) C(221) N(221) 111.3(4) no
C(223) C(221) H(41) 108.6 no
C(223) C(221) N(221) 109.6(4) no
H(41) C(221) N(221) 108.3 no
O(221) C(222) N(231) 121.2(4) no
O(221) C(222) C(221) 123.2(4) no
N(231) C(222) C(221) 115.5(4) no
C(224) C(223) H(42) 108.3 no
C(224) C(223) H(43) 107.8 no
C(224) C(223) C(221) 115.9(4) no
H(42) C(223) H(43) 109.5 no
H(42) C(223) C(221) 107.5 no
H(43) C(223) C(221) 107.8 no
C(225) C(224) C(226) 108.9(4) no
C(225) C(224) H(44) 108.6 no
C(225) C(224) C(223) 111.8(4) no
C(226) C(224) H(44) 108.8 no
C(226) C(224) C(223) 110.1(4) no
H(44) C(224) C(223) 108.6 no
H(45) C(225) H(46) 109.5 no
H(45) C(225) H(47) 109.5 no
H(45) C(225) C(224) 110.5 no
H(46) C(225) H(47) 109.5 no
H(46) C(225) C(224) 109.2 no
H(47) C(225) C(224) 108.7 no
H(48) C(226) H(49) 109.5 no
H(48) C(226) H(50) 109.5 no
H(48) C(226) C(224) 109.3 no
H(49) C(226) H(50) 109.5 no
H(49) C(226) C(224) 109.7 no
H(50) C(226) C(224) 109.4 no
C(232) C(231) C(233) 110.0(5) no
C(232) C(231) H(52) 108.8 no
C(232) C(231) N(231) 110.5(4) no
C(233) C(231) H(52) 108.6 no
C(233) C(231) N(231) 109.9(4) no
H(52) C(231) N(231) 109.1 no
O(231) C(232) O(241) 123.7(5) no
O(231) C(232) C(231) 124.5(5) no
O(241) C(232) C(231) 111.8(5) no
H(53) C(233) H(54) 109.5 no
H(53) C(233) H(55) 109.5 no
H(53) C(233) C(231) 108.4 no
H(54) C(233) H(55) 109.5 no
H(54) C(233) C(231) 110.2 no
H(55) C(233) C(231) 109.8 no
C(242) C(241) H(56) 110.0 no
C(242) C(241) H(57) 110.8 no
C(242) C(241) O(241) 107.0(6) no
H(56) C(241) H(57) 109.5 no
H(56) C(241) O(241) 109.4 no
H(57) C(241) O(241) 110.1 no
H(58) C(242) H(59) 109.6 no
H(58) C(242) H(60) 109.5 no
H(58) C(242) C(241) 109.3 no
H(59) C(242) H(60) 109.5 no
H(59) C(242) C(241) 109.3 no
H(60) C(242) C(241) 109.1 no
C(312) C(311) C(313) 112.1(4) no
C(312) C(311) C(314) 110.9(5) no
C(312) C(311) O(311) 110.2(4) no
C(313) C(311) C(314) 110.2(4) no
C(313) C(311) O(311) 111.7(4) no
C(314) C(311) O(311) 101.2(4) no
H(61) C(312) H(62) 109.5 no
H(61) C(312) H(63) 109.5 no
H(61) C(312) C(311) 109.9 no
H(62) C(312) H(63) 109.5 no
H(62) C(312) C(311) 109.8 no
H(63) C(312) C(311) 108.7 no
H(64) C(313) H(65) 109.5 no
H(64) C(313) H(66) 109.5 no
H(64) C(313) C(311) 109.8 no
H(65) C(313) H(66) 109.5 no
H(65) C(313) C(311) 108.5 no
H(66) C(313) C(311) 110.1 no
H(67) C(314) H(68) 109.5 no
H(67) C(314) H(69) 109.5 no
H(67) C(314) C(311) 110.8 no
H(68) C(314) H(69) 109.5 no
H(68) C(314) C(311) 109.1 no
H(69) C(314) C(311) 108.5 no
O(311) C(315) O(312) 124.3(4) no
O(311) C(315) N(321) 110.0(4) no
O(312) C(315) N(321) 125.8(4) no
C(322) C(321) C(323) 108.4(4) no
C(322) C(321) H(71) 109.1 no
C(322) C(321) N(321) 110.8(3) no
C(323) C(321) H(71) 109.4 no
C(323) C(321) N(321) 110.2(3) no
H(71) C(321) N(321) 108.9 no
O(321) C(322) N(331) 122.3(4) no
O(321) C(322) C(321) 122.6(4) no
N(331) C(322) C(321) 115.0(4) no
C(324) C(323) H(72) 109.3 no
C(324) C(323) H(73) 106.8 no
C(324) C(323) C(321) 114.5(4) no
H(72) C(323) H(73) 109.5 no
H(72) C(323) C(321) 108.6 no
H(73) C(323) C(321) 108.2 no
C(325) C(324) C(326) 112.0(5) no
C(325) C(324) H(74) 109.0 no
C(325) C(324) C(323) 112.0(4) no
C(326) C(324) H(74) 107.4 no
C(326) C(324) C(323) 109.1(4) no
H(74) C(324) C(323) 107.1 no
H(75) C(325) H(76) 109.5 no
H(75) C(325) H(77) 109.5 no
H(75) C(325) C(324) 109.8 no
H(76) C(325) H(77) 109.5 no
H(76) C(325) C(324) 108.9 no
H(77) C(325) C(324) 109.6 no
H(78) C(326) H(79) 109.5 no
H(78) C(326) H(80) 109.5 no
H(78) C(326) C(324) 111.2 no
H(79) C(326) H(80) 109.5 no
H(79) C(326) C(324) 108.3 no
H(80) C(326) C(324) 108.9 no
C(332) C(331) C(333) 110.9(4) no
C(332) C(331) H(82) 108.0 no
C(332) C(331) N(331) 112.0(4) no
C(333) C(331) H(82) 107.6 no
C(333) C(331) N(331) 110.5(4) no
H(82) C(331) N(331) 107.7 no
O(331) C(332) O(341) 124.7(5) no
O(331) C(332) C(331) 124.5(5) no
O(341) C(332) C(331) 110.7(4) no
H(83) C(333) H(84) 109.5 no
H(83) C(333) H(85) 109.5 no
H(83) C(333) C(331) 109.6 no
H(84) C(333) H(85) 109.5 no
H(84) C(333) C(331) 108.6 no
H(85) C(333) C(331) 110.2 no
C(342) C(341) H(86) 109.8 no
C(342) C(341) H(87) 109.4 no
C(342) C(341) O(341) 110.1(5) no
H(86) C(341) H(87) 109.4 no
H(86) C(341) O(341) 109.4 no
H(87) C(341) O(341) 108.7 no
H(88) C(342) H(89) 109.3 no
H(88) C(342) H(90) 109.5 no
H(88) C(342) C(341) 109.5 no
H(89) C(342) H(90) 109.4 no
H(89) C(342) C(341) 109.7 no
H(90) C(342) C(341) 109.2 no

loop_
_geom_bond_atom_site_label_1
_geom_bond_atom_site_label_2
_geom_bond_site_symmetry_1
_geom_bond_site_symmetry_2
_geom_bond_distance
_geom_bond_publ_flag
O(111) C(111) . . 1.445(6) no
O(111) C(115) . . 1.337(5) no
O(112) C(115) . . 1.213(5) no
O(121) C(122) . . 1.215(5) no
O(131) C(132) . . 1.187(6) no
O(141) C(132) . . 1.341(6) no
O(141) C(141) . . 1.456(7) no
O(211) C(211) . . 1.443(6) no
O(211) C(215) . . 1.337(6) no
O(212) C(215) . . 1.205(5) no
O(221) C(222) . . 1.221(5) no
O(231) C(232) . . 1.205(7) no
O(241) C(232) . . 1.330(7) no
O(241) C(241) . . 1.444(8) no
O(311) C(311) . . 1.467(6) no
O(311) C(315) . . 1.338(5) no
O(312) C(315) . . 1.208(5) no
O(321) C(322) . . 1.216(5) no
O(331) C(332) . . 1.188(7) no
O(341) C(332) . . 1.330(6) no
O(341) C(341) . . 1.449(7) no
N(121) C(115) . . 1.318(6) no
N(121) C(121) . . 1.442(6) no
N(121) H(10) . . 0.950 no
N(131) C(122) . . 1.328(5) no
N(131) C(131) . . 1.438(6) no
N(131) H(21) . . 0.950 no
N(221) C(215) . . 1.330(6) no
N(221) C(221) . . 1.436(6) no
N(221) H(40) . . 0.950 no
N(231) C(222) . . 1.341(6) no
N(231) C(231) . . 1.435(6) no
N(231) H(51) . . 0.950 no
N(321) C(315) . . 1.325(6) no
N(321) C(321) . . 1.448(5) no
N(321) H(70) . . 0.950 no
N(331) C(322) . . 1.335(6) no
N(331) C(331) . . 1.432(6) no
N(331) H(81) . . 0.950 no
C(111) C(112) . . 1.487(9) no
C(111) C(113) . . 1.506(9) no
C(111) C(114) . . 1.501(7) no
C(112) H(1) . . 0.950 no
C(112) H(2) . . 0.950 no
C(112) H(3) . . 0.950 no
C(113) H(4) . . 0.950 no
C(113) H(5) . . 0.950 no
C(113) H(6) . . 0.950 no
C(114) H(7) . . 0.950 no
C(114) H(8) . . 0.950 no
C(114) H(9) . . 0.950 no
C(121) C(122) . . 1.530(6) no
C(121) C(123) . . 1.516(6) no
C(121) H(11) . . 0.950 no
C(123) C(124) . . 1.493(7) no
C(123) H(12) . . 0.950 no
C(123) H(13) . . 0.950 no
C(124) C(125) . . 1.508(7) no
C(124) C(126) . . 1.512(7) no
C(124) H(14) . . 0.950 no
C(125) H(15) . . 0.950 no
C(125) H(16) . . 0.950 no
C(125) H(17) . . 0.950 no
C(126) H(18) . . 0.950 no
C(126) H(19) . . 0.950 no
C(126) H(20) . . 0.950 no
C(131) C(132) . . 1.483(7) no
C(131) C(133) . . 1.510(6) no
C(131) H(22) . . 0.950 no
C(133) H(23) . . 0.950 no
C(133) H(24) . . 0.950 no
C(133) H(25) . . 0.950 no
C(141) C(142) . . 1.459(9) no
C(141) H(26) . . 0.950 no
C(141) H(27) . . 0.950 no
C(142) H(28) . . 0.950 no
C(142) H(29) . . 0.950 no
C(142) H(30) . . 0.950 no
C(211) C(212) . . 1.469(8) no
C(211) C(213) . . 1.503(9) no
C(211) C(214) . . 1.483(9) no
C(212) H(31) . . 0.950 no
C(212) H(32) . . 0.950 no
C(212) H(33) . . 0.950 no
C(213) H(34) . . 0.950 no
C(213) H(35) . . 0.950 no
C(213) H(36) . . 0.950 no
C(214) H(37) . . 0.950 no
C(214) H(38) . . 0.950 no
C(214) H(39) . . 0.950 no
C(221) C(222) . . 1.495(6) no
C(221) C(223) . . 1.519(6) no
C(221) H(41) . . 0.950 no
C(223) C(224) . . 1.509(6) no
C(223) H(42) . . 0.950 no
C(223) H(43) . . 0.950 no
C(224) C(225) . . 1.506(7) no
C(224) C(226) . . 1.492(8) no
C(224) H(44) . . 0.950 no
C(225) H(45) . . 0.950 no
C(225) H(46) . . 0.950 no
C(225) H(47) . . 0.950 no
C(226) H(48) . . 0.950 no
C(226) H(49) . . 0.950 no
C(226) H(50) . . 0.950 no
C(231) C(232) . . 1.489(7) no
C(231) C(233) . . 1.496(8) no
C(231) H(52) . . 0.950 no
C(233) H(53) . . 0.950 no
C(233) H(54) . . 0.950 no
C(233) H(55) . . 0.950 no
C(241) C(242) . . 1.466(12) no
C(241) H(56) . . 0.950 no
C(241) H(57) . . 0.950 no
C(242) H(58) . . 0.950 no
C(242) H(59) . . 0.950 no
C(242) H(60) . . 0.950 no
C(311) C(312) . . 1.491(8) no
C(311) C(313) . . 1.499(8) no
C(311) C(314) . . 1.511(8) no
C(312) H(61) . . 0.950 no
C(312) H(62) . . 0.950 no
C(312) H(63) . . 0.950 no
C(313) H(64) . . 0.950 no
C(313) H(65) . . 0.950 no
C(313) H(66) . . 0.950 no
C(314) H(67) . . 0.950 no
C(314) H(68) . . 0.950 no
C(314) H(69) . . 0.950 no
C(321) C(322) . . 1.507(6) no
C(321) C(323) . . 1.516(6) no
C(321) H(71) . . 0.950 no
C(323) C(324) . . 1.528(6) no
C(323) H(72) . . 0.950 no
C(323) H(73) . . 0.950 no
C(324) C(325) . . 1.485(8) no
C(324) C(326) . . 1.491(8) no
C(324) H(74) . . 0.950 no
C(325) H(75) . . 0.950 no
C(325) H(76) . . 0.950 no
C(325) H(77) . . 0.950 no
C(326) H(78) . . 0.950 no
C(326) H(79) . . 0.950 no
C(326) H(80) . . 0.950 no
C(331) C(332) . . 1.478(7) no
C(331) C(333) . . 1.502(7) no
C(331) H(82) . . 0.950 no
C(333) H(83) . . 0.950 no
C(333) H(84) . . 0.950 no
C(333) H(85) . . 0.950 no
C(341) C(342) . . 1.429(11) no
C(341) H(86) . . 0.950 no
C(341) H(87) . . 0.950 no
C(342) H(88) . . 0.950 no
C(342) H(89) . . 0.950 no
C(342) H(90) . . 0.950 no

loop_
_geom_hbond_atom_site_label_D
_geom_hbond_atom_site_label_H
_geom_hbond_atom_site_label_A
_geom_hbond_site_symmetry_A
_geom_hbond_distance_DH
_geom_hbond_distance_HA
_geom_hbond_distance_DA
_geom_hbond_angle_DHA
_geom_hbond_publ_flag
N121 H10 O221 . 0.95 2.25 2.948(5) 129 yes
N131 H21 O321 4_564 0.95 2.06 2.983(5) 164 yes
N221 H40 O121 . 0.95 2.08 2.925(4) 148 yes
N231 H51 O312 . 0.95 1.91 2.850(5) 173 yes
N321 H70 O112 4_565 0.95 1.96 2.865(5) 158 yes
N331 H81 O212 . 0.95 2.08 2.945(5) 151 yes

loop_
_geom_torsion_atom_site_label_1
_geom_torsion_atom_site_label_2
_geom_torsion_atom_site_label_3
_geom_torsion_atom_site_label_4
_geom_torsion
_geom_torsion_publ_flag
O(111) C(115) N(121) C(121) -166.6(4) yes
C(115) N(121) C(121) C(122) -125.0(4) yes
N(121) C(121) C(122) N(131) 129.8(4) yes
C(121) C(122) N(131) C(131) 174.6(3) yes
C(122) N(131) C(131) C(132) -62.0(5) yes
N(131) C(131) C(132) O(141) 154.5(4) yes
C(131) C(132) O(141) C(141) 170.3(3) yes
O(211) C(215) N(221) C(221) 173.5(3) yes
C(215) N(221) C(221) C(222) -65.8(5) yes
N(221) C(221) C(222) N(231) 154.9(4) yes
C(221) C(222) N(231) C(231) 168.5(4) yes
C(222) N(231) C(231) C(232) -57.2(6) yes
N(231) C(231) C(232) O(241) 138.4(5) yes
C(231) C(232) O(241) C(241) 179.5(4) yes
C(315) N(321) C(321) C(322) -104.8(4) yes
N(321) C(321) C(322) N(331) 142.0(4) yes
C(321) C(322) N(331) C(331) 170.4(4) yes
C(322) N(331) C(331) C(332) -74.8(5) yes
N(331) C(331) C(332) O(341) 158.3(4) yes
C(331) C(332) O(341) C(341) 177.8(4) yes
C(115) O(111) C(111) C(112) 66.7(6) no
C(115) O(111) C(111) C(113) -57.8(6) no
C(115) O(111) C(111) C(114) -176.5(4) no
C(111) O(111) C(115) O(112) -4.3(7) no
C(111) O(111) C(115) N(121) 176.5(4) no
C(141) O(141) C(132) O(131) -4.7(6) no
C(132) O(141) C(141) C(142) -82.5(6) no
C(132) O(141) C(141) H(26) 37.6 no
C(132) O(141) C(141) H(27) 156.7 no
C(215) O(211) C(211) C(212) 175.0(4) no
C(215) O(211) C(211) C(213) 57.0(6) no
C(215) O(211) C(211) C(214) -67.2(6) no
C(211) O(211) C(215) O(212) 4.9(7) no
C(211) O(211) C(215) N(221) -177.8(3) no
C(241) O(241) C(232) O(231) -1.2(8) no
C(232) O(241) C(241) C(242) 165.0(5) no
C(232) O(241) C(241) H(56) -75.9 no
C(232) O(241) C(241) H(57) 44.5 no
C(315) O(311) C(311) C(312) 63.8(5) no
C(315) O(311) C(311) C(313) -61.6(5) no
C(315) O(311) C(311) C(314) -178.9(4) no
C(311) O(311) C(315) O(312) 1.5(6) no
C(311) O(311) C(315) N(321) -178.0(3) no
C(341) O(341) C(332) O(331) 1.3(7) no
C(332) O(341) C(341) C(342) -81.4(6) no
C(332) O(341) C(341) H(86) 39.4 no
C(332) O(341) C(341) H(87) 158.8 no
C(121) N(121) C(115) O(112) 14.2(7) no
H(10) N(121) C(115) O(111) 12.4 no
H(10) N(121) C(115) O(112) -166.8 no
C(115) N(121) C(121) C(123) 112.4(4) no
C(115) N(121) C(121) H(11) -5.9 no
H(10) N(121) C(121) C(122) 56.0 no
H(10) N(121) C(121) C(123) -66.5 no
H(10) N(121) C(121) H(11) 175.1 no
C(131) N(131) C(122) O(121) -2.9(6) no
H(21) N(131) C(122) O(121) 177.0 no
H(21) N(131) C(122) C(121) -5.5 no
C(122) N(131) C(131) C(133) 177.7(4) no
C(122) N(131) C(131) H(22) 58.6 no
H(21) N(131) C(131) C(132) 118.0 no
H(21) N(131) C(131) C(133) -2.2 no
H(21) N(131) C(131) H(22) -121.3 no
C(221) N(221) C(215) O(212) -9.2(7) no
H(40) N(221) C(215) O(211) -6.3 no
H(40) N(221) C(215) O(212) 171.0 no
C(215) N(221) C(221) C(223) 172.7(3) no
C(215) N(221) C(221) H(41) 54.3 no
H(40) N(221) C(221) C(222) 114.1 no
H(40) N(221) C(221) C(223) -7.5 no
H(40) N(221) C(221) H(41) -125.9 no
C(231) N(231) C(222) O(221) -8.2(7) no
H(51) N(231) C(222) O(221) 172.7 no
H(51) N(231) C(222) C(221) -10.6 no
C(222) N(231) C(231) C(233) -178.8(4) no
C(222) N(231) C(231) H(52) 62.3 no
H(51) N(231) C(231) C(232) 121.9 no
H(51) N(231) C(231) C(233) 0.3 no
H(51) N(231) C(231) H(52) -118.6 no
C(321) N(321) C(315) O(311) -174.6(3) no
C(321) N(321) C(315) O(312) 5.9(7) no
H(70) N(321) C(315) O(311) 5.9 no
H(70) N(321) C(315) O(312) -173.6 no
C(315) N(321) C(321) C(323) 135.2(4) no
C(315) N(321) C(321) H(71) 15.2 no
H(70) N(321) C(321) C(322) 74.7 no
H(70) N(321) C(321) C(323) -45.3 no
H(70) N(321) C(321) H(71) -165.3 no
C(331) N(331) C(322) O(321) -6.9(7) no
H(81) N(331) C(322) O(321) 173.5 no
H(81) N(331) C(322) C(321) -9.1 no
C(322) N(331) C(331) C(333) 161.1(4) no
C(322) N(331) C(331) H(82) 43.8 no
H(81) N(331) C(331) C(332) 104.8 no
H(81) N(331) C(331) C(333) -19.3 no
H(81) N(331) C(331) H(82) -136.6 no
O(111) C(111) C(112) H(1) 179.7 no
O(111) C(111) C(112) H(2) -60.0 no
O(111) C(111) C(112) H(3) 59.7 no
C(113) C(111) C(112) H(1) -55.9 no
C(113) C(111) C(112) H(2) 64.1 no
C(113) C(111) C(112) H(3) -176.2 no
C(114) C(111) C(112) H(1) 68.0 no
C(114) C(111) C(112) H(2) -172.0 no
C(114) C(111) C(112) H(3) -52.3 no
O(111) C(111) C(113) H(4) -59.9 no
O(111) C(111) C(113) H(5) 60.2 no
O(111) C(111) C(113) H(6) 179.8 no
C(112) C(111) C(113) H(4) 177.2 no
C(112) C(111) C(113) H(5) -62.7 no
C(112) C(111) C(113) H(6) 56.9 no
C(114) C(111) C(113) H(4) 53.7 no
C(114) C(111) C(113) H(5) 173.9 no
C(114) C(111) C(113) H(6) -66.5 no
O(111) C(111) C(114) H(7) 60.4 no
O(111) C(111) C(114) H(8) 179.8 no
O(111) C(111) C(114) H(9) -59.9 no
C(112) C(111) C(114) H(7) 176.6 no
C(112) C(111) C(114) H(8) -64.1 no
C(112) C(111) C(114) H(9) 56.3 no
C(113) C(111) C(114) H(7) -58.6 no
C(113) C(111) C(114) H(8) 60.7 no
C(113) C(111) C(114) H(9) -179.0 no
N(121) C(121) C(122) O(121) -52.7(6) no
C(123) C(121) C(122) O(121) 68.9(5) no
C(123) C(121) C(122) N(131) -108.6(4) no
H(11) C(121) C(122) O(121) -171.6 no
H(11) C(121) C(122) N(131) 10.9 no
N(121) C(121) C(123) C(124) 173.0(4) no
N(121) C(121) C(123) H(12) -66.0 no
N(121) C(121) C(123) H(13) 51.8 no
C(122) C(121) C(123) C(124) 50.4(5) no
C(122) C(121) C(123) H(12) 171.3 no
C(122) C(121) C(123) H(13) -70.8 no
H(11) C(121) C(123) C(124) -68.9 no
H(11) C(121) C(123) H(12) 52.0 no
H(11) C(121) C(123) H(13) 169.9 no
C(121) C(123) C(124) C(125) -173.3(4) no
C(121) C(123) C(124) C(126) 62.6(6) no
C(121) C(123) C(124) H(14) -56.2 no
H(12) C(123) C(124) C(125) 65.4 no
H(12) C(123) C(124) C(126) -58.7 no
H(12) C(123) C(124) H(14) -177.5 no
H(13) C(123) C(124) C(125) -52.0 no
H(13) C(123) C(124) C(126) -176.2 no
H(13) C(123) C(124) H(14) 65.0 no
C(123) C(124) C(125) H(15) 56.7 no
C(123) C(124) C(125) H(16) 176.9 no
C(123) C(124) C(125) H(17) -63.3 no
C(126) C(124) C(125) H(15) -178.3 no
C(126) C(124) C(125) H(16) -58.1 no
C(126) C(124) C(125) H(17) 61.7 no
H(14) C(124) C(125) H(15) -60.2 no
H(14) C(124) C(125) H(16) 60.0 no
H(14) C(124) C(125) H(17) 179.7 no
C(123) C(124) C(126) H(18) 61.0 no
C(123) C(124) C(126) H(19) -179.1 no
C(123) C(124) C(126) H(20) -58.8 no
C(125) C(124) C(126) H(18) -61.9 no
C(125) C(124) C(126) H(19) 57.9 no
C(125) C(124) C(126) H(20) 178.3 no
H(14) C(124) C(126) H(18) 179.8 no
H(14) C(124) C(126) H(19) -60.3 no
H(14) C(124) C(126) H(20) 60.1 no
N(131) C(131) C(132) O(131) -30.5(7) no
C(133) C(131) C(132) O(131) 89.9(6) no
C(133) C(131) C(132) O(141) -85.1(4) no
H(22) C(131) C(132) O(131) -151.5 no
H(22) C(131) C(132) O(141) 33.5 no
N(131) C(131) C(133) H(23) -59.3 no
N(131) C(131) C(133) H(24) 60.7 no
N(131) C(131) C(133) H(25) -179.4 no
C(132) C(131) C(133) H(23) 178.6 no
C(132) C(131) C(133) H(24) -61.4 no
C(132) C(131) C(133) H(25) 58.4 no
H(22) C(131) C(133) H(23) 60.2 no
H(22) C(131) C(133) H(24) -179.8 no
H(22) C(131) C(133) H(25) -60.0 no
O(141) C(141) C(142) H(28) -59.3 no
O(141) C(141) C(142) H(29) 60.1 no
O(141) C(141) C(142) H(30) -179.4 no
H(26) C(141) C(142) H(28) -179.6 no
H(26) C(141) C(142) H(29) -60.1 no
H(26) C(141) C(142) H(30) 60.1 no
H(27) C(141) C(142) H(28) 61.2 no
H(27) C(141) C(142) H(29) -179.3 no
H(27) C(141) C(142) H(30) -58.9 no
O(211) C(211) C(212) H(31) -179.6 no
O(211) C(211) C(212) H(32) -59.4 no
O(211) C(211) C(212) H(33) 60.7 no
C(213) C(211) C(212) H(31) -62.4 no
C(213) C(211) C(212) H(32) 57.8 no
C(213) C(211) C(212) H(33) 177.9 no
C(214) C(211) C(212) H(31) 63.1 no
C(214) C(211) C(212) H(32) -176.7 no
C(214) C(211) C(212) H(33) -56.6 no
O(211) C(211) C(213) H(34) -61.4 no
O(211) C(211) C(213) H(35) 58.4 no
O(211) C(211) C(213) H(36) 179.7 no
C(212) C(211) C(213) H(34) -175.1 no
C(212) C(211) C(213) H(35) -55.3 no
C(212) C(211) C(213) H(36) 66.0 no
C(214) C(211) C(213) H(34) 60.8 no
C(214) C(211) C(213) H(35) -179.3 no
C(214) C(211) C(213) H(36) -58.0 no
O(211) C(211) C(214) H(37) 179.7 no
O(211) C(211) C(214) H(38) -59.8 no
O(211) C(211) C(214) H(39) 60.4 no
C(212) C(211) C(214) H(37) -66.6 no
C(212) C(211) C(214) H(38) 54.0 no
C(212) C(211) C(214) H(39) 174.2 no
C(213) C(211) C(214) H(37) 57.5 no
C(213) C(211) C(214) H(38) 178.0 no
C(213) C(211) C(214) H(39) -61.7 no
N(221) C(221) C(222) O(221) -28.4(6) no
C(223) C(221) C(222) O(221) 93.1(5) no
C(223) C(221) C(222) N(231) -83.5(5) no
H(41) C(221) C(222) O(221) -147.9 no
H(41) C(221) C(222) N(231) 35.4 no
N(221) C(221) C(223) C(224) -69.2(5) no
N(221) C(221) C(223) H(42) 52.0 no
N(221) C(221) C(223) H(43) 169.9 no
C(222) C(221) C(223) C(224) 168.2(4) no
C(222) C(221) C(223) H(42) -70.5 no
C(222) C(221) C(223) H(43) 47.4 no
H(41) C(221) C(223) C(224) 48.9 no
H(41) C(221) C(223) H(42) 170.2 no
H(41) C(221) C(223) H(43) -71.9 no
C(221) C(223) C(224) C(225) -75.4(5) no
C(221) C(223) C(224) C(226) 163.4(4) no
C(221) C(223) C(224) H(44) 44.4 no
H(42) C(223) C(224) C(225) 163.8 no
H(42) C(223) C(224) C(226) 42.6 no
H(42) C(223) C(224) H(44) -76.4 no
H(43) C(223) C(224) C(225) 45.5 no
H(43) C(223) C(224) C(226) -75.7 no
H(43) C(223) C(224) H(44) 165.3 no
C(223) C(224) C(225) H(45) 179.8 no
C(223) C(224) C(225) H(46) -59.7 no
C(223) C(224) C(225) H(47) 59.7 no
C(226) C(224) C(225) H(45) -58.3 no
C(226) C(224) C(225) H(46) 62.2 no
C(226) C(224) C(225) H(47) -178.4 no
H(44) C(224) C(225) H(45) 60.0 no
H(44) C(224) C(225) H(46) -179.5 no
H(44) C(224) C(225) H(47) -60.1 no
C(223) C(224) C(226) H(48) -179.3 no
C(223) C(224) C(226) H(49) -59.3 no
C(223) C(224) C(226) H(50) 60.8 no
C(225) C(224) C(226) H(48) 57.8 no
C(225) C(224) C(226) H(49) 177.9 no
C(225) C(224) C(226) H(50) -62.1 no
H(44) C(224) C(226) H(48) -60.4 no
H(44) C(224) C(226) H(49) 59.7 no
H(44) C(224) C(226) H(50) 179.7 no
N(231) C(231) C(232) O(231) -41.0(8) no
C(233) C(231) C(232) O(231) 80.5(7) no
C(233) C(231) C(232) O(241) -100.1(5) no
H(52) C(231) C(232) O(231) -160.7 no
H(52) C(231) C(232) O(241) 18.6 no
N(231) C(231) C(233) H(53) 60.6 no
N(231) C(231) C(233) H(54) -179.6 no
N(231) C(231) C(233) H(55) -58.9 no
C(232) C(231) C(233) H(53) -61.2 no
C(232) C(231) C(233) H(54) 58.6 no
C(232) C(231) C(233) H(55) 179.2 no
H(52) C(231) C(233) H(53) 180.0 no
H(52) C(231) C(233) H(54) -60.4 no
H(52) C(231) C(233) H(55) 60.3 no
O(241) C(241) C(242) H(58) 59.8 no
O(241) C(241) C(242) H(59) 180.0 no
O(241) C(241) C(242) H(60) -60.2 no
H(56) C(241) C(242) H(58) -59.0 no
H(56) C(241) C(242) H(59) 61.3 no
H(56) C(241) C(242) H(60) -179.0 no
H(57) C(241) C(242) H(58) 179.9 no
H(57) C(241) C(242) H(59) -59.9 no
H(57) C(241) C(242) H(60) 59.8 no
O(311) C(311) C(312) H(61) -179.6 no
O(311) C(311) C(312) H(62) -59.1 no
O(311) C(311) C(312) H(63) 60.6 no
C(313) C(311) C(312) H(61) -54.4 no
C(313) C(311) C(312) H(62) 66.0 no
C(313) C(311) C(312) H(63) -174.2 no
C(314) C(311) C(312) H(61) 69.2 no
C(314) C(311) C(312) H(62) -170.4 no
C(314) C(311) C(312) H(63) -50.6 no
O(311) C(311) C(313) H(64) -59.3 no
O(311) C(311) C(313) H(65) 60.3 no
O(311) C(311) C(313) H(66) -179.8 no
C(312) C(311) C(313) H(64) 176.4 no
C(312) C(311) C(313) H(65) -64.0 no
C(312) C(311) C(313) H(66) 55.8 no
C(314) C(311) C(313) H(64) 52.4 no
C(314) C(311) C(313) H(65) 172.0 no
C(314) C(311) C(313) H(66) -68.2 no
O(311) C(311) C(314) H(67) 59.7 no
O(311) C(311) C(314) H(68) -179.8 no
O(311) C(311) C(314) H(69) -60.6 no
C(312) C(311) C(314) H(67) 176.6 no
C(312) C(311) C(314) H(68) -62.9 no
C(312) C(311) C(314) H(69) 56.3 no
C(313) C(311) C(314) H(67) -58.7 no
C(313) C(311) C(314) H(68) 61.9 no
C(313) C(311) C(314) H(69) -178.9 no
N(321) C(321) C(322) O(321) -40.6(6) no
C(323) C(321) C(322) O(321) 80.4(5) no
C(323) C(321) C(322) N(331) -96.9(4) no
H(71) C(321) C(322) O(321) -160.5 no
H(71) C(321) C(322) N(331) 22.1 no
N(321) C(321) C(323) C(324) -59.9(5) no
N(321) C(321) C(323) H(72) 62.5 no
N(321) C(321) C(323) H(73) -178.8 no
C(322) C(321) C(323) C(324) 178.7(4) no
C(322) C(321) C(323) H(72) -58.9 no
C(322) C(321) C(323) H(73) 59.8 no
H(71) C(321) C(323) C(324) 59.8 no
H(71) C(321) C(323) H(72) -177.8 no
H(71) C(321) C(323) H(73) -59.1 no
C(321) C(323) C(324) C(325) -67.3(6) no
C(321) C(323) C(324) C(326) 168.1(4) no
C(321) C(323) C(324) H(74) 52.1 no
H(72) C(323) C(324) C(325) 170.7 no
H(72) C(323) C(324) C(326) 46.1 no
H(72) C(323) C(324) H(74) -69.9 no
H(73) C(323) C(324) C(325) 52.4 no
H(73) C(323) C(324) C(326) -72.2 no
H(73) C(323) C(324) H(74) 171.8 no
C(323) C(324) C(325) H(75) -61.4 no
C(323) C(324) C(325) H(76) 58.5 no
C(323) C(324) C(325) H(77) 178.2 no
C(326) C(324) C(325) H(75) 61.6 no
C(326) C(324) C(325) H(76) -178.5 no
C(326) C(324) C(325) H(77) -58.8 no
H(74) C(324) C(325) H(75) -179.7 no
H(74) C(324) C(325) H(76) -59.8 no
H(74) C(324) C(325) H(77) 60.0 no
C(323) C(324) C(326) H(78) -56.5 no
C(323) C(324) C(326) H(79) 63.9 no
C(323) C(324) C(326) H(80) -177.2 no
C(325) C(324) C(326) H(78) 178.9 no
C(325) C(324) C(326) H(79) -60.8 no
C(325) C(324) C(326) H(80) 58.2 no
H(74) C(324) C(326) H(78) 59.3 no
H(74) C(324) C(326) H(79) 179.6 no
H(74) C(324) C(326) H(80) -61.4 no
N(331) C(331) C(332) O(331) -25.2(7) no
C(333) C(331) C(332) O(331) 98.7(6) no
C(333) C(331) C(332) O(341) -77.8(5) no
H(82) C(331) C(332) O(331) -143.7 no
H(82) C(331) C(332) O(341) 39.8 no
N(331) C(331) C(333) H(83) -57.1 no
N(331) C(331) C(333) H(84) 62.5 no
N(331) C(331) C(333) H(85) -177.6 no
C(332) C(331) C(333) H(83) 178.2 no
C(332) C(331) C(333) H(84) -62.3 no
C(332) C(331) C(333) H(85) 57.6 no
H(82) C(331) C(333) H(83) 60.3 no
H(82) C(331) C(333) H(84) 179.9 no
H(82) C(331) C(333) H(85) -60.2 no
O(341) C(341) C(342) H(88) -179.9 no
O(341) C(341) C(342) H(89) -59.9 no
O(341) C(341) C(342) H(90) 60.1 no
H(86) C(341) C(342) H(88) 59.7 no
H(86) C(341) C(342) H(89) 179.7 no
H(86) C(341) C(342) H(90) -60.3 no
H(87) C(341) C(342) H(88) -60.5 no
H(87) C(341) C(342) H(89) 59.5 no
H(87) C(341) C(342) H(90) 179.6 no

loop_
_cod_related_entry_id
_cod_related_entry_database
_cod_related_entry_code
1 ChemSpider 9068141
